data_7150863
loop_
_publ_author_name
'Maeda, Hiromitsu'
'Terasaki, Masahiro'
'Haketa, Yohei'
'Mihashi, Yuta'
'Kusunose, Yukio'

_publ_section_title
;
 BF2 complexes of \a-alkyl-substituted dipyrrolyldiketones as acyclic
 anion receptors
;
_journal_issue 3
_journal_name_full 'Organic &amp;  Biomolecular Chemistry'
_journal_page_first 433
_journal_page_last 436
_journal_paper_doi 10.1039/b718317h
_journal_volume 6
_journal_year 2008
_chemical_formula_moiety '(C15 H17 N2 O2 B F2), (C16 H36 N), Cl'
_chemical_formula_sum 'C31 H53 B Cl F2 N3 O2'
_chemical_formula_weight 584.02
_chemical_name_systematic
;
?
;
_space_group_IT_number 15
_symmetry_cell_setting monoclinic
_symmetry_Int_Tables_number 15
_symmetry_space_group_name_Hall '-C 2yc'
_symmetry_space_group_name_H-M 'C 1 2/c 1'
_atom_sites_solution_hydrogens geom
_atom_sites_solution_primary direct
_atom_sites_solution_secondary difmap
_audit_creation_method SHELXL-97
_cell_angle_alpha 90.00
_cell_angle_beta 128.066(10)
_cell_angle_gamma 90.00
_cell_formula_units_Z 8
_cell_length_a 27.621(8)
_cell_length_b 13.498(3)
_cell_length_c 22.643(6)
_cell_measurement_reflns_used 25410
_cell_measurement_temperature 123(2)
_cell_measurement_theta_max 27.5
_cell_measurement_theta_min 3.0
_cell_volume 6646(3)
_computing_structure_refinement 'SHELXL-97 (Sheldrick, 1997)'
_computing_structure_solution 'SHELXS-97 (Sheldrick, 1990)'
_diffrn_ambient_temperature 123(2)
_diffrn_detector_area_resol_mean 10.00
_diffrn_measured_fraction_theta_full 0.995
_diffrn_measured_fraction_theta_max 0.995
_diffrn_measurement_device_type 'Rigaku RAXIS-RAPID'
_diffrn_measurement_method \w
_diffrn_radiation_monochromator graphite
_diffrn_radiation_source 'fine-focus sealed tube'
_diffrn_radiation_type MoK\a
_diffrn_radiation_wavelength 0.71075
_diffrn_reflns_av_R_equivalents 0.0430
_diffrn_reflns_av_sigmaI/netI 0.0370
_diffrn_reflns_limit_h_max 35
_diffrn_reflns_limit_h_min -35
_diffrn_reflns_limit_k_max 17
_diffrn_reflns_limit_k_min -17
_diffrn_reflns_limit_l_max 28
_diffrn_reflns_limit_l_min -29
_diffrn_reflns_number 31576
_diffrn_reflns_theta_full 27.48
_diffrn_reflns_theta_max 27.48
_diffrn_reflns_theta_min 3.02
_exptl_absorpt_coefficient_mu 0.157
_exptl_absorpt_correction_T_max 0.9545
_exptl_absorpt_correction_T_min 0.9258
_exptl_absorpt_correction_type none
_exptl_crystal_colour yellow
_exptl_crystal_density_diffrn 1.167
_exptl_crystal_density_method 'not measured'
_exptl_crystal_description prism
_exptl_crystal_F_000 2528
_exptl_crystal_size_max 0.50
_exptl_crystal_size_mid 0.30
_exptl_crystal_size_min 0.30
_refine_diff_density_max 0.970
_refine_diff_density_min -0.578
_refine_diff_density_rms 0.119
_refine_ls_extinction_method none
_refine_ls_goodness_of_fit_ref 1.083
_refine_ls_hydrogen_treatment constr
_refine_ls_matrix_type full
_refine_ls_number_parameters 387
_refine_ls_number_reflns 7573
_refine_ls_number_restraints 0
_refine_ls_restrained_S_all 1.083
_refine_ls_R_factor_all 0.1324
_refine_ls_R_factor_gt 0.1199
_refine_ls_shift/su_max 0.001
_refine_ls_shift/su_mean 0.000
_refine_ls_structure_factor_coef Fsqd
_refine_ls_weighting_details 'calc w=1/[\s^2^(Fo^2^)+(0.0375P)^2^+154.6432P] where P=(Fo^2^+2Fc^2^)/3'
_refine_ls_weighting_scheme calc
_refine_ls_wR_factor_gt 0.3261
_refine_ls_wR_factor_ref 0.3307
_reflns_number_gt 6082
_reflns_number_total 7573
_reflns_threshold_expression >2sigma(I)
_cod_data_source_file b718317h.txt
_cod_data_source_block 71103mae
_cod_original_cell_volume 6647(3)
_cod_database_code 7150863

loop_
_symmetry_equiv_pos_as_xyz
'x, y, z'
'-x, y, -z+1/2'
'x+1/2, y+1/2, z'
'-x+1/2, y+1/2, -z+1/2'
'-x, -y, -z'
'x, -y, z-1/2'
'-x+1/2, -y+1/2, -z'
'x+1/2, -y+1/2, z-1/2'

loop_
_atom_site_label
_atom_site_type_symbol
_atom_site_fract_x
_atom_site_fract_y
_atom_site_fract_z
_atom_site_U_iso_or_equiv
_atom_site_adp_type
_atom_site_occupancy
_atom_site_symmetry_multiplicity
_atom_site_calc_flag
_atom_site_refinement_flags
_atom_site_disorder_assembly
_atom_site_disorder_group
C1 C 0.0611(6) -0.5310(8) -0.0785(6) 0.085(4) Uani 1 1 d . . .
H1 H 0.1021 -0.5248 -0.0650 0.127 Uiso 1 1 calc R . .
H2 H 0.0316 -0.5501 -0.1314 0.127 Uiso 1 1 calc R . .
H3 H 0.0618 -0.5819 -0.0471 0.127 Uiso 1 1 calc R . .
C2 C 0.0422(4) -0.4339(6) -0.0663(4) 0.0482(18) Uani 1 1 d . . .
H4 H -0.0007 -0.4389 -0.0844 0.058 Uiso 1 1 calc R . .
H5 H 0.0436 -0.3822 -0.0962 0.058 Uiso 1 1 calc R . .
C3 C 0.0830(3) -0.4034(5) 0.0148(4) 0.0373(15) Uani 1 1 d . . .
C4 C 0.1053(3) -0.4540(5) 0.0808(4) 0.0433(16) Uani 1 1 d . . .
H6 H 0.0967 -0.5211 0.0840 0.052 Uiso 1 1 calc R . .
C5 C 0.1417(3) -0.3909(5) 0.1404(4) 0.0370(14) Uani 1 1 d . . .
H7 H 0.1625 -0.4066 0.1917 0.044 Uiso 1 1 calc R . .
C6 C 0.1426(3) -0.2996(5) 0.1122(3) 0.0310(13) Uani 1 1 d . . .
C7 C 0.1748(3) -0.2108(5) 0.1486(3) 0.0305(13) Uani 1 1 d . . .
C8 C 0.1776(3) -0.1327(5) 0.1112(3) 0.0338(13) Uani 1 1 d . . .
H8 H 0.1615 -0.1406 0.0604 0.041 Uiso 1 1 calc R . .
C9 C 0.2035(3) -0.0434(5) 0.1468(3) 0.0301(12) Uani 1 1 d . . .
C10 C 0.2014(3) 0.0415(5) 0.1081(4) 0.0334(13) Uani 1 1 d . . .
C11 C 0.2254(3) 0.1368(5) 0.1343(4) 0.0394(15) Uani 1 1 d . . .
H9 H 0.2475 0.1596 0.1844 0.047 Uiso 1 1 calc R . .
C12 C 0.2108(4) 0.1916(5) 0.0735(4) 0.0433(17) Uani 1 1 d . . .
H10 H 0.2208 0.2592 0.0745 0.052 Uiso 1 1 calc R . .
C13 C 0.1788(3) 0.1297(5) 0.0104(4) 0.0390(15) Uani 1 1 d . . .
C14 C 0.1551(5) 0.1506(6) -0.0687(5) 0.060(2) Uani 1 1 d . . .
H11 H 0.1867 0.1298 -0.0740 0.072 Uiso 1 1 calc R . .
H12 H 0.1179 0.1101 -0.1037 0.072 Uiso 1 1 calc R . .
C15 C 0.1401(7) 0.2548(7) -0.0905(6) 0.098(5) Uani 1 1 d . . .
H13 H 0.1104 0.2772 -0.0831 0.147 Uiso 1 1 calc R . .
H14 H 0.1222 0.2622 -0.1434 0.147 Uiso 1 1 calc R . .
H15 H 0.1776 0.2948 -0.0594 0.147 Uiso 1 1 calc R . .
C16 C 0.3207(3) -0.3689(5) 0.1982(3) 0.0315(13) Uani 1 1 d . . .
H16 H 0.3046 -0.4238 0.2107 0.038 Uiso 1 1 calc R . .
H17 H 0.2991 -0.3077 0.1942 0.038 Uiso 1 1 calc R . .
C17 C 0.3046(3) -0.3896(6) 0.1234(4) 0.0402(16) Uani 1 1 d . . .
H18 H 0.3178 -0.4576 0.1229 0.048 Uiso 1 1 calc R . .
H19 H 0.3269 -0.3428 0.1142 0.048 Uiso 1 1 calc R . .
C18 C 0.2358(3) -0.3794(7) 0.0615(4) 0.050(2) Uani 1 1 d . . .
H20 H 0.2227 -0.3115 0.0623 0.061 Uiso 1 1 calc R . .
H21 H 0.2137 -0.4264 0.0708 0.061 Uiso 1 1 calc R . .
C19 C 0.2186(4) -0.4000(9) -0.0155(4) 0.073(3) Uani 1 1 d . . .
H22 H 0.2510 -0.3749 -0.0172 0.109 Uiso 1 1 calc R . .
H23 H 0.1797 -0.3667 -0.0541 0.109 Uiso 1 1 calc R . .
H24 H 0.2139 -0.4715 -0.0249 0.109 Uiso 1 1 calc R . .
C20 C 0.4258(3) -0.4452(5) 0.2697(4) 0.0329(13) Uani 1 1 d . . .
H25 H 0.4215 -0.4499 0.2230 0.039 Uiso 1 1 calc R . .
H26 H 0.4697 -0.4320 0.3113 0.039 Uiso 1 1 calc R . .
C21 C 0.4093(3) -0.5449(5) 0.2837(4) 0.0364(14) Uani 1 1 d . . .
H27 H 0.3662 -0.5619 0.2413 0.044 Uiso 1 1 calc R . .
H28 H 0.4130 -0.5422 0.3300 0.044 Uiso 1 1 calc R . .
C22 C 0.4525(3) -0.6236(5) 0.2916(5) 0.0442(17) Uani 1 1 d . . .
H29 H 0.4488 -0.6249 0.2452 0.053 Uiso 1 1 calc R . .
H30 H 0.4954 -0.6054 0.3337 0.053 Uiso 1 1 calc R . .
C23 C 0.4391(4) -0.7261(5) 0.3057(4) 0.0478(18) Uani 1 1 d . . .
H31 H 0.4432 -0.7255 0.3519 0.072 Uiso 1 1 calc R . .
H32 H 0.4683 -0.7737 0.3108 0.072 Uiso 1 1 calc R . .
H33 H 0.3971 -0.7454 0.2634 0.072 Uiso 1 1 calc R . .
C24 C 0.4159(3) -0.2688(5) 0.2501(4) 0.0305(13) Uani 1 1 d . . .
H34 H 0.4140 -0.2832 0.2058 0.037 Uiso 1 1 calc R . .
H35 H 0.4598 -0.2632 0.2940 0.037 Uiso 1 1 calc R . .
C25 C 0.3852(3) -0.1690(5) 0.2380(4) 0.0367(14) Uani 1 1 d . . .
H36 H 0.3412 -0.1724 0.1937 0.044 Uiso 1 1 calc R . .
H37 H 0.3878 -0.1518 0.2823 0.044 Uiso 1 1 calc R . .
C26 C 0.4177(3) -0.0903(5) 0.2257(4) 0.0349(14) Uani 1 1 d . . .
H38 H 0.4142 -0.1077 0.1807 0.042 Uiso 1 1 calc R . .
H39 H 0.4619 -0.0894 0.2694 0.042 Uiso 1 1 calc R . .
C27 C 0.3905(4) 0.0130(6) 0.2152(5) 0.053(2) Uani 1 1 d . . .
H40 H 0.3457 0.0099 0.1779 0.080 Uiso 1 1 calc R . .
H41 H 0.4069 0.0587 0.1978 0.080 Uiso 1 1 calc R . .
H42 H 0.4016 0.0365 0.2631 0.080 Uiso 1 1 calc R . .
C28 C 0.3927(3) -0.3435(5) 0.3319(3) 0.0350(14) Uani 1 1 d . . .
H47 H 0.3676 -0.3953 0.3326 0.042 Uiso 0.515(17) 1 calc PR A 1
H48 H 0.3753 -0.2783 0.3297 0.042 Uiso 0.515(17) 1 calc PR A 1
H49 H 0.3861 -0.4090 0.3456 0.042 Uiso 0.485(17) 1 calc PR A 2
H50 H 0.3584 -0.3001 0.3188 0.042 Uiso 0.485(17) 1 calc PR A 2
N1 N 0.1057(2) -0.3099(4) 0.0347(3) 0.0315(11) Uani 1 1 d . . .
H51 H 0.0982 -0.2628 0.0032 0.038 Uiso 1 1 calc R . .
N2 N 0.1731(3) 0.0405(4) 0.0317(3) 0.0359(12) Uani 1 1 d . . .
H52 H 0.1543 -0.0109 0.0019 0.043 Uiso 1 1 calc R . .
N3 N 0.3885(2) -0.3565(4) 0.2627(3) 0.0291(10) Uani 1 1 d . A .
O1 O 0.2016(2) -0.2038(3) 0.2209(2) 0.0356(10) Uani 1 1 d . . .
O2 O 0.2287(2) -0.0305(3) 0.2183(2) 0.0331(10) Uani 1 1 d . . .
B1 B 0.2453(3) -0.1213(5) 0.2659(4) 0.0301(14) Uani 1 1 d . . .
F1 F 0.30369(18) -0.1499(3) 0.2944(2) 0.0420(9) Uani 1 1 d . . .
F2 F 0.24090(17) -0.0972(3) 0.3210(2) 0.0352(8) Uani 1 1 d . . .
Cl1 Cl 0.08914(6) -0.14652(12) -0.08530(7) 0.0306(3) Uani 1 1 d . . .
C29 C 0.4603(7) -0.3503(14) 0.4058(9) 0.036(3) Uani 0.515(17) 1 d P A 1
H53 H 0.4867 -0.3019 0.4048 0.044 Uiso 0.515(17) 1 calc PR A 1
H54 H 0.4770 -0.4176 0.4118 0.044 Uiso 0.515(17) 1 calc PR A 1
C30 C 0.4536(8) -0.2995(17) 0.4026(9) 0.037(4) Uani 0.485(17) 1 d P A 2
H55 H 0.4539 -0.2267 0.3976 0.045 Uiso 0.485(17) 1 calc PR A 2
H56 H 0.4892 -0.3276 0.4080 0.045 Uiso 0.485(17) 1 calc PR A 2
C31 C 0.4581(4) -0.3256(11) 0.4734(5) 0.080(4) Uani 1 1 d . . .
H63 H 0.4317 -0.3770 0.4718 0.096 Uiso 0.515(17) 1 calc PR A 1
H64 H 0.5002 -0.3371 0.5203 0.096 Uiso 0.515(17) 1 calc PR A 1
H65 H 0.4902 -0.2812 0.5137 0.096 Uiso 0.485(17) 1 calc PR A 2
H66 H 0.4187 -0.3031 0.4613 0.096 Uiso 0.485(17) 1 calc PR A 2
C33 C 0.4402(7) -0.2417(12) 0.4819(8) 0.047(4) Uani 0.515(17) 1 d P A 1
H57 H 0.3960 -0.2336 0.4421 0.071 Uiso 0.515(17) 1 calc PR A 1
H58 H 0.4625 -0.1876 0.4793 0.071 Uiso 0.515(17) 1 calc PR A 1
H59 H 0.4488 -0.2405 0.5308 0.071 Uiso 0.515(17) 1 calc PR A 1
C34 C 0.4683(9) -0.4083(14) 0.5038(10) 0.058(5) Uani 0.485(17) 1 d P A 2
H60 H 0.4608 -0.4049 0.5407 0.087 Uiso 0.485(17) 1 calc PR A 2
H61 H 0.5112 -0.4271 0.5290 0.087 Uiso 0.485(17) 1 calc PR A 2
H62 H 0.4410 -0.4578 0.4655 0.087 Uiso 0.485(17) 1 calc PR A 2

loop_
_atom_site_aniso_label
_atom_site_aniso_U_11
_atom_site_aniso_U_22
_atom_site_aniso_U_33
_atom_site_aniso_U_23
_atom_site_aniso_U_13
_atom_site_aniso_U_12
C1 0.111(9) 0.056(6) 0.053(5) -0.016(5) 0.033(6) 0.014(6)
C2 0.048(4) 0.052(5) 0.034(4) -0.013(3) 0.020(3) -0.005(4)
C3 0.030(3) 0.040(4) 0.034(3) -0.011(3) 0.016(3) -0.004(3)
C4 0.047(4) 0.028(3) 0.051(4) -0.002(3) 0.029(4) -0.006(3)
C5 0.044(4) 0.034(3) 0.031(3) 0.001(3) 0.021(3) 0.000(3)
C6 0.031(3) 0.031(3) 0.028(3) -0.003(2) 0.016(3) -0.004(2)
C7 0.032(3) 0.030(3) 0.025(3) 0.000(2) 0.015(2) 0.003(2)
C8 0.043(3) 0.033(3) 0.025(3) -0.002(2) 0.020(3) -0.002(3)
C9 0.029(3) 0.034(3) 0.023(3) 0.001(2) 0.014(2) 0.002(2)
C10 0.040(3) 0.029(3) 0.030(3) 0.001(2) 0.021(3) 0.002(3)
C11 0.044(4) 0.031(3) 0.034(3) -0.005(3) 0.020(3) -0.002(3)
C12 0.061(5) 0.024(3) 0.044(4) 0.000(3) 0.032(4) -0.002(3)
C13 0.050(4) 0.030(3) 0.033(3) 0.001(3) 0.023(3) -0.003(3)
C14 0.095(7) 0.036(4) 0.053(5) 0.008(4) 0.048(5) -0.002(4)
C15 0.191(14) 0.044(5) 0.060(6) 0.018(5) 0.078(8) 0.028(7)
C16 0.025(3) 0.033(3) 0.032(3) 0.003(3) 0.015(3) -0.001(2)
C17 0.025(3) 0.053(4) 0.037(3) -0.005(3) 0.017(3) -0.001(3)
C18 0.027(3) 0.078(6) 0.036(4) 0.000(4) 0.014(3) 0.001(3)
C19 0.047(5) 0.124(9) 0.029(4) -0.007(5) 0.013(4) 0.001(5)
C20 0.026(3) 0.034(3) 0.036(3) 0.001(3) 0.018(3) 0.001(2)
C21 0.030(3) 0.035(3) 0.044(4) 0.002(3) 0.022(3) 0.003(3)
C22 0.043(4) 0.034(4) 0.063(5) 0.005(3) 0.037(4) 0.005(3)
C23 0.050(4) 0.034(4) 0.049(4) 0.004(3) 0.026(4) 0.007(3)
C24 0.029(3) 0.032(3) 0.032(3) -0.002(2) 0.020(3) -0.007(2)
C25 0.047(4) 0.027(3) 0.048(4) 0.000(3) 0.035(3) -0.002(3)
C26 0.041(3) 0.037(3) 0.029(3) 0.001(3) 0.023(3) -0.006(3)
C27 0.071(5) 0.039(4) 0.061(5) 0.006(4) 0.046(5) 0.004(4)
C28 0.031(3) 0.046(4) 0.031(3) 0.003(3) 0.022(3) -0.001(3)
N1 0.031(3) 0.032(3) 0.027(2) 0.000(2) 0.016(2) 0.002(2)
N2 0.042(3) 0.032(3) 0.026(3) -0.003(2) 0.017(2) -0.003(2)
N3 0.028(2) 0.028(3) 0.032(3) 0.000(2) 0.020(2) -0.001(2)
O1 0.043(3) 0.033(2) 0.024(2) -0.0008(18) 0.018(2) -0.003(2)
O2 0.042(2) 0.026(2) 0.024(2) -0.0002(17) 0.0166(19) 0.0014(18)
B1 0.030(3) 0.028(3) 0.025(3) 0.002(3) 0.013(3) 0.003(3)
F1 0.040(2) 0.038(2) 0.052(2) 0.0047(19) 0.030(2) 0.0079(17)
F2 0.038(2) 0.038(2) 0.0291(18) -0.0018(15) 0.0209(17) 0.0029(16)
Cl1 0.0230(6) 0.0474(9) 0.0190(6) -0.0013(6) 0.0117(5) -0.0044(6)
C29 0.038(7) 0.033(8) 0.036(7) -0.004(7) 0.021(6) 0.003(7)
C30 0.040(8) 0.049(11) 0.028(7) -0.007(8) 0.024(7) -0.011(9)
C31 0.049(5) 0.163(12) 0.036(4) -0.022(6) 0.030(4) -0.022(6)
C33 0.049(8) 0.055(9) 0.032(7) -0.004(6) 0.023(7) 0.011(7)
C34 0.070(12) 0.070(12) 0.041(9) 0.025(9) 0.038(9) 0.008(9)

loop_
_atom_type_symbol
_atom_type_description
_atom_type_scat_dispersion_real
_atom_type_scat_dispersion_imag
_atom_type_scat_source
C C 0.0033 0.0016 'International Tables Vol C Tables 4.2.6.8 and 6.1.1.4'
H H 0.0000 0.0000 'International Tables Vol C Tables 4.2.6.8 and 6.1.1.4'
B B 0.0013 0.0007 'International Tables Vol C Tables 4.2.6.8 and 6.1.1.4'
N N 0.0061 0.0033 'International Tables Vol C Tables 4.2.6.8 and 6.1.1.4'
O O 0.0106 0.0060 'International Tables Vol C Tables 4.2.6.8 and 6.1.1.4'
F F 0.0171 0.0103 'International Tables Vol C Tables 4.2.6.8 and 6.1.1.4'
Cl Cl 0.1484 0.1585 'International Tables Vol C Tables 4.2.6.8 and 6.1.1.4'

loop_
_geom_angle_atom_site_label_1
_geom_angle_atom_site_label_2
_geom_angle_atom_site_label_3
_geom_angle
_geom_angle_site_symmetry_1
_geom_angle_site_symmetry_3
_geom_angle_publ_flag
C2 C1 H1 109.5 . . ?
C2 C1 H2 109.5 . . ?
H1 C1 H2 109.5 . . ?
C2 C1 H3 109.5 . . ?
H1 C1 H3 109.5 . . ?
H2 C1 H3 109.5 . . ?
C1 C2 C3 112.4(7) . . ?
C1 C2 H4 109.1 . . ?
C3 C2 H4 109.1 . . ?
C1 C2 H5 109.1 . . ?
C3 C2 H5 109.1 . . ?
H4 C2 H5 107.9 . . ?
N1 C3 C4 107.0(6) . . ?
N1 C3 C2 120.3(7) . . ?
C4 C3 C2 132.7(7) . . ?
C5 C4 C3 108.7(6) . . ?
C5 C4 H6 125.6 . . ?
C3 C4 H6 125.6 . . ?
C4 C5 C6 107.9(6) . . ?
C4 C5 H7 126.0 . . ?
C6 C5 H7 126.0 . . ?
N1 C6 C5 106.4(5) . . ?
N1 C6 C7 121.9(6) . . ?
C5 C6 C7 131.6(6) . . ?
O1 C7 C8 120.3(6) . . ?
O1 C7 C6 116.9(6) . . ?
C8 C7 C6 122.7(6) . . ?
C9 C8 C7 120.8(6) . . ?
C9 C8 H8 119.6 . . ?
C7 C8 H8 119.6 . . ?
O2 C9 C8 121.6(6) . . ?
O2 C9 C10 116.1(6) . . ?
C8 C9 C10 122.2(5) . . ?
N2 C10 C11 107.0(6) . . ?
N2 C10 C9 122.4(6) . . ?
C11 C10 C9 130.6(6) . . ?
C12 C11 C10 107.3(6) . . ?
C12 C11 H9 126.3 . . ?
C10 C11 H9 126.3 . . ?
C11 C12 C13 108.0(6) . . ?
C11 C12 H10 126.0 . . ?
C13 C12 H10 126.0 . . ?
N2 C13 C12 108.0(6) . . ?
N2 C13 C14 122.4(6) . . ?
C12 C13 C14 129.6(7) . . ?
C15 C14 C13 113.9(7) . . ?
C15 C14 H11 108.8 . . ?
C13 C14 H11 108.8 . . ?
C15 C14 H12 108.8 . . ?
C13 C14 H12 108.8 . . ?
H11 C14 H12 107.7 . . ?
C14 C15 H13 109.5 . . ?
C14 C15 H14 109.5 . . ?
H13 C15 H14 109.5 . . ?
C14 C15 H15 109.5 . . ?
H13 C15 H15 109.5 . . ?
H14 C15 H15 109.5 . . ?
C17 C16 N3 116.1(5) . . ?
C17 C16 H16 108.3 . . ?
N3 C16 H16 108.3 . . ?
C17 C16 H17 108.3 . . ?
N3 C16 H17 108.3 . . ?
H16 C16 H17 107.4 . . ?
C16 C17 C18 111.0(6) . . ?
C16 C17 H18 109.4 . . ?
C18 C17 H18 109.4 . . ?
C16 C17 H19 109.4 . . ?
C18 C17 H19 109.4 . . ?
H18 C17 H19 108.0 . . ?
C17 C18 C19 111.7(7) . . ?
C17 C18 H20 109.3 . . ?
C19 C18 H20 109.3 . . ?
C17 C18 H21 109.3 . . ?
C19 C18 H21 109.3 . . ?
H20 C18 H21 107.9 . . ?
C18 C19 H22 109.5 . . ?
C18 C19 H23 109.5 . . ?
H22 C19 H23 109.5 . . ?
C18 C19 H24 109.5 . . ?
H22 C19 H24 109.5 . . ?
H23 C19 H24 109.5 . . ?
C21 C20 N3 116.7(5) . . ?
C21 C20 H25 108.1 . . ?
N3 C20 H25 108.1 . . ?
C21 C20 H26 108.1 . . ?
N3 C20 H26 108.1 . . ?
H25 C20 H26 107.3 . . ?
C20 C21 C22 109.2(5) . . ?
C20 C21 H27 109.8 . . ?
C22 C21 H27 109.8 . . ?
C20 C21 H28 109.8 . . ?
C22 C21 H28 109.8 . . ?
H27 C21 H28 108.3 . . ?
C23 C22 C21 112.7(6) . . ?
C23 C22 H29 109.1 . . ?
C21 C22 H29 109.1 . . ?
C23 C22 H30 109.1 . . ?
C21 C22 H30 109.1 . . ?
H29 C22 H30 107.8 . . ?
C22 C23 H31 109.5 . . ?
C22 C23 H32 109.5 . . ?
H31 C23 H32 109.5 . . ?
C22 C23 H33 109.5 . . ?
H31 C23 H33 109.5 . . ?
H32 C23 H33 109.5 . . ?
N3 C24 C25 115.9(5) . . ?
N3 C24 H34 108.3 . . ?
C25 C24 H34 108.3 . . ?
N3 C24 H35 108.3 . . ?
C25 C24 H35 108.3 . . ?
H34 C24 H35 107.4 . . ?
C26 C25 C24 109.0(5) . . ?
C26 C25 H36 109.9 . . ?
C24 C25 H36 109.9 . . ?
C26 C25 H37 109.9 . . ?
C24 C25 H37 109.9 . . ?
H36 C25 H37 108.3 . . ?
C25 C26 C27 112.1(6) . . ?
C25 C26 H38 109.2 . . ?
C27 C26 H38 109.2 . . ?
C25 C26 H39 109.2 . . ?
C27 C26 H39 109.2 . . ?
H38 C26 H39 107.9 . . ?
C26 C27 H40 109.5 . . ?
C26 C27 H41 109.5 . . ?
H40 C27 H41 109.5 . . ?
C26 C27 H42 109.5 . . ?
H40 C27 H42 109.5 . . ?
H41 C27 H42 109.5 . . ?
N3 C28 C30 117.0(7) . . ?
N3 C28 C29 112.4(7) . . ?
C30 C28 C29 26.0(7) . . ?
N3 C28 H47 109.1 . . ?
C30 C28 H47 125.1 . . ?
C29 C28 H47 109.1 . . ?
N3 C28 H48 109.1 . . ?
C30 C28 H48 83.9 . . ?
C29 C28 H48 109.1 . . ?
H47 C28 H48 107.9 . . ?
N3 C28 H49 108.0 . . ?
C30 C28 H49 108.0 . . ?
C29 C28 H49 86.7 . . ?
H47 C28 H49 25.9 . . ?
H48 C28 H49 129.3 . . ?
N3 C28 H50 108.0 . . ?
C30 C28 H50 108.0 . . ?
C29 C28 H50 130.3 . . ?
H47 C28 H50 82.8 . . ?
H48 C28 H50 27.6 . . ?
H49 C28 H50 107.3 . . ?
C3 N1 C6 109.9(5) . . ?
C3 N1 H51 125.0 . . ?
C6 N1 H51 125.0 . . ?
C13 N2 C10 109.7(5) . . ?
C13 N2 H52 125.1 . . ?
C10 N2 H52 125.1 . . ?
C28 N3 C16 105.7(4) . . ?
C28 N3 C20 111.7(5) . . ?
C16 N3 C20 111.6(5) . . ?
C28 N3 C24 112.0(5) . . ?
C16 N3 C24 111.5(5) . . ?
C20 N3 C24 104.4(4) . . ?
C7 O1 B1 119.9(5) . . ?
C9 O2 B1 117.9(5) . . ?
F2 B1 F1 112.2(5) . . ?
F2 B1 O1 108.1(5) . . ?
F1 B1 O1 109.5(5) . . ?
F2 B1 O2 107.6(5) . . ?
F1 B1 O2 108.5(5) . . ?
O1 B1 O2 111.0(5) . . ?
C28 C29 C31 106.6(10) . . ?
C28 C29 H53 110.4 . . ?
C31 C29 H53 110.4 . . ?
C28 C29 H54 110.4 . . ?
C31 C29 H54 110.4 . . ?
H53 C29 H54 108.6 . . ?
C28 C30 C31 108.6(11) . . ?
C28 C30 H55 110.0 . . ?
C31 C30 H55 110.0 . . ?
C28 C30 H56 110.0 . . ?
C31 C30 H56 110.0 . . ?
H55 C30 H56 108.3 . . ?
C34 C31 C33 132.7(13) . . ?
C34 C31 C30 127.7(16) . . ?
C33 C31 C30 99.0(15) . . ?
C34 C31 C29 102.2(14) . . ?
C33 C31 C29 124.3(14) . . ?
C30 C31 C29 25.5(7) . . ?
C34 C31 H63 46.1 . . ?
C33 C31 H63 106.2 . . ?
C30 C31 H63 121.8 . . ?
C29 C31 H63 106.2 . . ?
C34 C31 H64 63.4 . . ?
C33 C31 H64 106.2 . . ?
C30 C31 H64 115.5 . . ?
C29 C31 H64 106.2 . . ?
H63 C31 H64 106.4 . . ?
C34 C31 H65 105.4 . . ?
C33 C31 H65 62.6 . . ?
C30 C31 H65 105.4 . . ?
C29 C31 H65 117.6 . . ?
H63 C31 H65 132.9 . . ?
H64 C31 H65 46.7 . . ?
C34 C31 H66 105.4 . . ?
C33 C31 H66 47.2 . . ?
C30 C31 H66 105.4 . . ?
C29 C31 H66 118.7 . . ?
H63 C31 H66 63.2 . . ?
H64 C31 H66 135.1 . . ?
H65 C31 H66 106.0 . . ?
C31 C33 H57 109.5 . . ?
C31 C33 H58 109.5 . . ?
C31 C33 H59 109.5 . . ?
C31 C34 H60 109.5 . . ?
C31 C34 H61 109.5 . . ?
H60 C34 H61 109.5 . . ?
C31 C34 H62 109.5 . . ?
H60 C34 H62 109.5 . . ?
H61 C34 H62 109.5 . . ?

loop_
_geom_bond_atom_site_label_1
_geom_bond_atom_site_label_2
_geom_bond_distance
_geom_bond_site_symmetry_2
_geom_bond_publ_flag
C1 C2 1.497(12) . ?
C1 H1 0.9800 . ?
C1 H2 0.9800 . ?
C1 H3 0.9800 . ?
C2 C3 1.504(9) . ?
C2 H4 0.9900 . ?
C2 H5 0.9900 . ?
C3 N1 1.356(8) . ?
C3 C4 1.393(10) . ?
C4 C5 1.372(10) . ?
C4 H6 0.9500 . ?
C5 C6 1.395(9) . ?
C5 H7 0.9500 . ?
C6 N1 1.390(8) . ?
C6 C7 1.416(8) . ?
C7 O1 1.321(7) . ?
C7 C8 1.384(9) . ?
C8 C9 1.379(9) . ?
C8 H8 0.9500 . ?
C9 O2 1.320(7) . ?
C9 C10 1.423(9) . ?
C10 N2 1.391(8) . ?
C10 C11 1.400(9) . ?
C11 C12 1.385(10) . ?
C11 H9 0.9500 . ?
C12 C13 1.401(9) . ?
C12 H10 0.9500 . ?
C13 N2 1.342(8) . ?
C13 C14 1.509(10) . ?
C14 C15 1.463(12) . ?
C14 H11 0.9900 . ?
C14 H12 0.9900 . ?
C15 H13 0.9800 . ?
C15 H14 0.9800 . ?
C15 H15 0.9800 . ?
C16 C17 1.489(9) . ?
C16 N3 1.515(7) . ?
C16 H16 0.9900 . ?
C16 H17 0.9900 . ?
C17 C18 1.522(9) . ?
C17 H18 0.9900 . ?
C17 H19 0.9900 . ?
C18 C19 1.523(11) . ?
C18 H20 0.9900 . ?
C18 H21 0.9900 . ?
C19 H22 0.9800 . ?
C19 H23 0.9800 . ?
C19 H24 0.9800 . ?
C20 C21 1.516(9) . ?
C20 N3 1.522(8) . ?
C20 H25 0.9900 . ?
C20 H26 0.9900 . ?
C21 C22 1.523(9) . ?
C21 H27 0.9900 . ?
C21 H28 0.9900 . ?
C22 C23 1.517(10) . ?
C22 H29 0.9900 . ?
C22 H30 0.9900 . ?
C23 H31 0.9800 . ?
C23 H32 0.9800 . ?
C23 H33 0.9800 . ?
C24 N3 1.522(7) . ?
C24 C25 1.524(9) . ?
C24 H34 0.9900 . ?
C24 H35 0.9900 . ?
C25 C26 1.522(9) . ?
C25 H36 0.9900 . ?
C25 H37 0.9900 . ?
C26 C27 1.530(10) . ?
C26 H38 0.9900 . ?
C26 H39 0.9900 . ?
C27 H40 0.9800 . ?
C27 H41 0.9800 . ?
C27 H42 0.9800 . ?
C28 N3 1.509(8) . ?
C28 C30 1.558(17) . ?
C28 C29 1.563(17) . ?
C28 H47 0.9900 . ?
C28 H48 0.9900 . ?
C28 H49 0.9900 . ?
C28 H50 0.9900 . ?
N1 H51 0.8800 . ?
N2 H52 0.8800 . ?
O1 B1 1.491(8) . ?
O2 B1 1.505(8) . ?
B1 F2 1.365(8) . ?
B1 F1 1.372(8) . ?
C29 C31 1.605(18) . ?
C29 H53 0.9900 . ?
C29 H54 0.9900 . ?
C30 C31 1.570(18) . ?
C30 H55 0.9900 . ?
C30 H56 0.9900 . ?
C31 C34 1.25(2) . ?
C31 C33 1.296(18) . ?
C31 H63 0.9900 . ?
C31 H64 0.9900 . ?
C31 H65 0.9900 . ?
C31 H66 0.9900 . ?
C33 H57 0.9800 . ?
C33 H58 0.9800 . ?
C33 H59 0.9800 . ?
C34 H60 0.9800 . ?
C34 H61 0.9800 . ?
C34 H62 0.9800 . ?

loop_
_geom_torsion_atom_site_label_1
_geom_torsion_atom_site_label_2
_geom_torsion_atom_site_label_3
_geom_torsion_atom_site_label_4
_geom_torsion
_geom_torsion_site_symmetry_1
_geom_torsion_site_symmetry_2
_geom_torsion_site_symmetry_3
_geom_torsion_site_symmetry_4
_geom_torsion_publ_flag
C1 C2 C3 N1 132.7(9) . . . . ?
C1 C2 C3 C4 -46.9(12) . . . . ?
N1 C3 C4 C5 -0.3(8) . . . . ?
C2 C3 C4 C5 179.3(8) . . . . ?
C3 C4 C5 C6 -0.1(9) . . . . ?
C4 C5 C6 N1 0.4(8) . . . . ?
C4 C5 C6 C7 -176.5(7) . . . . ?
N1 C6 C7 O1 170.8(6) . . . . ?
C5 C6 C7 O1 -12.7(11) . . . . ?
N1 C6 C7 C8 -7.5(10) . . . . ?
C5 C6 C7 C8 169.0(7) . . . . ?
O1 C7 C8 C9 -5.7(10) . . . . ?
C6 C7 C8 C9 172.5(6) . . . . ?
C7 C8 C9 O2 2.9(10) . . . . ?
C7 C8 C9 C10 -173.3(6) . . . . ?
O2 C9 C10 N2 -176.3(6) . . . . ?
C8 C9 C10 N2 0.2(10) . . . . ?
O2 C9 C10 C11 4.6(11) . . . . ?
C8 C9 C10 C11 -179.0(7) . . . . ?
N2 C10 C11 C12 0.4(8) . . . . ?
C9 C10 C11 C12 179.7(7) . . . . ?
C10 C11 C12 C13 -0.8(9) . . . . ?
C11 C12 C13 N2 0.9(9) . . . . ?
C11 C12 C13 C14 -176.7(8) . . . . ?
N2 C13 C14 C15 154.1(10) . . . . ?
C12 C13 C14 C15 -28.5(15) . . . . ?
N3 C16 C17 C18 -168.3(6) . . . . ?
C16 C17 C18 C19 179.8(8) . . . . ?
N3 C20 C21 C22 -178.2(6) . . . . ?
C20 C21 C22 C23 -179.9(6) . . . . ?
N3 C24 C25 C26 -179.5(5) . . . . ?
C24 C25 C26 C27 -178.4(6) . . . . ?
C4 C3 N1 C6 0.5(8) . . . . ?
C2 C3 N1 C6 -179.2(6) . . . . ?
C5 C6 N1 C3 -0.6(7) . . . . ?
C7 C6 N1 C3 176.7(6) . . . . ?
C12 C13 N2 C10 -0.6(8) . . . . ?
C14 C13 N2 C10 177.2(7) . . . . ?
C11 C10 N2 C13 0.1(8) . . . . ?
C9 C10 N2 C13 -179.2(6) . . . . ?
C30 C28 N3 C16 -162.9(11) . . . . ?
C29 C28 N3 C16 168.8(9) . . . . ?
C30 C28 N3 C20 75.5(12) . . . . ?
C29 C28 N3 C20 47.3(10) . . . . ?
C30 C28 N3 C24 -41.2(12) . . . . ?
C29 C28 N3 C24 -69.5(10) . . . . ?
C17 C16 N3 C28 -176.2(6) . . . . ?
C17 C16 N3 C20 -54.6(7) . . . . ?
C17 C16 N3 C24 61.8(7) . . . . ?
C21 C20 N3 C28 58.1(7) . . . . ?
C21 C20 N3 C16 -60.0(7) . . . . ?
C21 C20 N3 C24 179.3(5) . . . . ?
C25 C24 N3 C28 -61.3(7) . . . . ?
C25 C24 N3 C16 57.0(7) . . . . ?
C25 C24 N3 C20 177.7(5) . . . . ?
C8 C7 O1 B1 -12.6(9) . . . . ?
C6 C7 O1 B1 169.1(6) . . . . ?
C8 C9 O2 B1 17.5(9) . . . . ?
C10 C9 O2 B1 -166.1(6) . . . . ?
C7 O1 B1 F2 148.0(5) . . . . ?
C7 O1 B1 F1 -89.5(7) . . . . ?
C7 O1 B1 O2 30.2(8) . . . . ?
C9 O2 B1 F2 -150.4(5) . . . . ?
C9 O2 B1 F1 87.9(6) . . . . ?
C9 O2 B1 O1 -32.4(8) . . . . ?
N3 C28 C29 C31 175.1(10) . . . . ?
C30 C28 C29 C31 69(2) . . . . ?
N3 C28 C30 C31 -160.7(11) . . . . ?
C29 C28 C30 C31 -75(2) . . . . ?
C28 C30 C31 C34 72(2) . . . . ?
C28 C30 C31 C33 -100.3(15) . . . . ?
C28 C30 C31 C29 73(2) . . . . ?
C28 C29 C31 C34 108.5(15) . . . . ?
C28 C29 C31 C33 -62.5(18) . . . . ?
C28 C29 C31 C30 -70(2) . . . . ?
